data_2243881
loop_
_publ_author_name
'Tan, Ming Yueh'
'Kwong, Huey Chong'
'Crouse, Karen A.'
'Ravoof, Thahira B. S. A.'
'Tiekink, Edward R. T.'

_publ_section_title
;
 Bis{<i>N</i>'-[3-(4-nitrophenyl)-1-phenylprop-2-en-1-ylidene]-<i>N</i>-phenylcarbamimidothioato}zinc(II):
 crystal structure, Hirshfeld surface analysis and computational study
;
_journal_coeditor_code MW2178
_journal_issue 8
_journal_name_full 'Acta Crystallographica Section E'
_journal_page_first 839
_journal_page_last 846
_journal_paper_doi 10.1107/S2056989021007398
_journal_volume 77
_journal_year 2021
_chemical_formula_iupac '[Zn (C22 H17 N4 O2 S1)2]'
_chemical_formula_moiety 'C44 H34 N8 O4 S2 Zn'
_chemical_formula_sum 'C44 H34 N8 O4 S2 Zn'
_chemical_formula_weight 868.28
_chemical_name_systematic
Bis{<i>N</i>'-[3-(4-nitrophenyl)-1-phenylprop-2-en-1-ylidene]-<i>N</i>-phenylcarbamimidothioato}zinc(II)
_space_group_crystal_system monoclinic
_space_group_IT_number 14
_space_group_name_Hall '-P 2yn'
_space_group_name_H-M_alt 'P 1 21/n 1'
_atom_sites_solution_hydrogens mixed
_atom_sites_solution_primary direct
_atom_sites_solution_secondary difmap
_audit_creation_method SHELXL-2018/3
_cell_angle_alpha 90
_cell_angle_beta 107.841(3)
_cell_angle_gamma 90
_cell_formula_units_Z 4
_cell_length_a 13.4029(4)
_cell_length_b 15.8310(4)
_cell_length_c 19.6257(6)
_cell_measurement_reflns_used 5987
_cell_measurement_temperature 100(2)
_cell_measurement_theta_max 28.7873
_cell_measurement_theta_min 2.1871
_cell_volume 3964.0(2)
_computing_cell_refinement
;
CrysAlisPro (Agilent, 2012)
;
_computing_data_collection
;
CrysAlisPro (Agilent, 2012)
;
_computing_data_reduction
;
CrysAlisPro (Agilent, 2012)
;
_computing_molecular_graphics
;
ORTEP-3 for Windows (Farrugia, 2012), DIAMOND (Brandenburg,
2006)
;
_computing_publication_material
;
PublCIF (Westrip, 2010)
;
_computing_structure_refinement
;
<i>SHELXL2018/3</i> (Sheldrick, 2015<i>b</i>)
;
_computing_structure_solution
;
SHELXT (Sheldrick, 2015<i>a</i>)
;
_diffrn_ambient_temperature 100
_diffrn_measured_fraction_theta_full 0.999
_diffrn_measured_fraction_theta_max 0.859
_diffrn_measurement_device Area
_diffrn_measurement_device_type 'Oxford Diffraction Gemini'
_diffrn_measurement_method \w
_diffrn_radiation_monochromator graphite
_diffrn_radiation_type MoK\a
_diffrn_radiation_wavelength 0.71073
_diffrn_reflns_av_R_equivalents 0.0323
_diffrn_reflns_av_unetI/netI 0.0465
_diffrn_reflns_limit_h_max 17
_diffrn_reflns_limit_h_min -16
_diffrn_reflns_limit_k_max 19
_diffrn_reflns_limit_k_min -17
_diffrn_reflns_limit_l_max 23
_diffrn_reflns_limit_l_min -26
_diffrn_reflns_number 17644
_diffrn_reflns_theta_full 25.242
_diffrn_reflns_theta_max 28.851
_diffrn_reflns_theta_min 2.192
_exptl_absorpt_coefficient_mu 0.781
_exptl_absorpt_correction_T_max 1.00000
_exptl_absorpt_correction_T_min 0.86486
_exptl_absorpt_correction_type multi-scan
_exptl_absorpt_process_details
;
(CrysAlisPro; Agilent, 2012)
;
_exptl_crystal_colour colourless
_exptl_crystal_density_diffrn 1.455
_exptl_crystal_description prism
_exptl_crystal_F_000 1792
_exptl_crystal_size_max 0.340
_exptl_crystal_size_mid 0.170
_exptl_crystal_size_min 0.120
_refine_diff_density_max 0.357
_refine_diff_density_min -0.397
_refine_ls_extinction_method none
_refine_ls_goodness_of_fit_ref 1.015
_refine_ls_hydrogen_treatment mixed
_refine_ls_matrix_type full
_refine_ls_number_parameters 540
_refine_ls_number_reflns 8932
_refine_ls_number_restraints 2
_refine_ls_restrained_S_all 1.015
_refine_ls_R_factor_all 0.0517
_refine_ls_R_factor_gt 0.0363
_refine_ls_shift/su_max 0.001
_refine_ls_shift/su_mean 0.000
_refine_ls_structure_factor_coef Fsqd
_refine_ls_weighting_details 'w=1/[\s^2^(Fo^2^)+(0.0322P)^2^+1.7875P] where P=(Fo^2^+2Fc^2^)/3'
_refine_ls_weighting_scheme calc
_refine_ls_wR_factor_gt 0.0782
_refine_ls_wR_factor_ref 0.0859
_reflns_number_gt 7199
_reflns_number_total 8932
_reflns_threshold_expression 'I > 2\s(I)'
_cod_data_source_file mw2178sup1.cif
_cod_data_source_block I
_cod_original_sg_symbol_H-M 'P 21/n'
_cod_database_code 2243881
_shelx_space_group_comment
;
The symmetry employed for this shelxl refinement is uniquely defined
by the following loop, which should always be used as a source of
symmetry information in preference to the above space-group names.
They are only intended as comments.
;
_shelx_estimated_absorpt_t_min 0.777
_shelx_estimated_absorpt_t_max 0.912

loop_
_space_group_symop_operation_xyz
'x, y, z'
'-x+1/2, y+1/2, -z+1/2'
'-x, -y, -z'
'x-1/2, -y-1/2, z-1/2'

loop_
_atom_site_type_symbol
_atom_site_label
_atom_site_fract_x
_atom_site_fract_y
_atom_site_fract_z
_atom_site_U_iso_or_equiv
_atom_site_adp_type
_atom_site_calc_flag
_atom_site_occupancy
_atom_site_disorder_assembly
_atom_site_disorder_group
Zn Zn 0.58274(2) 0.37086(2) 0.20624(2) 0.01673(7) Uani d 1 . .
S S1 0.58652(4) 0.44525(3) 0.10903(3) 0.02441(12) Uani d 1 . .
S S2 0.58396(4) 0.23003(3) 0.22591(3) 0.01931(11) Uani d 1 . .
O O1 0.55672(12) 0.15118(10) 0.65080(8) 0.0303(4) Uani d 1 . .
O O2 0.50717(14) 0.05390(9) 0.57014(9) 0.0369(4) Uani d 1 . .
O O3 0.54146(13) 0.94898(9) 0.17974(8) 0.0329(4) Uani d 1 . .
O O4 0.61311(15) 0.99625(9) 0.28598(9) 0.0420(4) Uani d 1 . .
N N1 0.46644(12) 0.45354(9) 0.21386(8) 0.0158(3) Uani d 1 . .
N N2 0.44712(12) 0.52228(10) 0.16827(8) 0.0168(3) Uani d 1 . .
N N3 0.48578(14) 0.58845(11) 0.07532(9) 0.0214(4) Uani d 1 . .
H H3N 0.5220(15) 0.5835(13) 0.0455(10) 0.020(6) Uiso d 1 . .
N N4 0.52155(14) 0.12782(11) 0.58837(10) 0.0238(4) Uani d 1 . .
N N5 0.68182(12) 0.38332(9) 0.30981(8) 0.0154(3) Uani d 1 . .
N N6 0.70509(13) 0.30949(9) 0.34901(9) 0.0171(3) Uani d 1 . .
N N7 0.68388(14) 0.16658(10) 0.35245(9) 0.0199(4) Uani d 1 . .
H H7N 0.6565(16) 0.1232(10) 0.3266(10) 0.026(6) Uiso d 1 . .
N N8 0.59028(13) 0.93859(10) 0.24236(9) 0.0212(4) Uani d 1 . .
C C1 0.45854(15) 0.23217(12) 0.41034(11) 0.0202(4) Uani d 1 . .
H H1 0.453813 0.217926 0.362427 0.024 Uiso calc 1 . .
C C2 0.48297(16) 0.17003(13) 0.46245(11) 0.0218(4) Uani d 1 . .
H H2 0.491912 0.112986 0.450476 0.026 Uiso calc 1 . .
C C3 0.49404(15) 0.19296(12) 0.53227(11) 0.0198(4) Uani d 1 . .
C C4 0.47873(15) 0.27476(12) 0.55129(11) 0.0202(4) Uani d 1 . .
H H4 0.487903 0.289001 0.599854 0.024 Uiso calc 1 . .
C C5 0.44979(15) 0.33557(12) 0.49829(11) 0.0201(4) Uani d 1 . .
H H5 0.435907 0.391535 0.510350 0.024 Uiso calc 1 . .
C C6 0.44065(14) 0.31582(12) 0.42709(10) 0.0176(4) Uani d 1 . .
C C7 0.41199(15) 0.38247(12) 0.37269(10) 0.0179(4) Uani d 1 . .
H H7 0.373314 0.429169 0.381690 0.022 Uiso calc 1 . .
C C8 0.43599(15) 0.38270(12) 0.31141(10) 0.0174(4) Uani d 1 . .
H H8 0.468932 0.333854 0.300077 0.021 Uiso calc 1 . .
C C9 0.41514(15) 0.45260(12) 0.26090(10) 0.0165(4) Uani d 1 . .
C C10 0.33978(15) 0.52098(12) 0.26386(10) 0.0168(4) Uani d 1 . .
C C11 0.23278(16) 0.50424(13) 0.24251(11) 0.0229(4) Uani d 1 . .
H H11 0.207955 0.448858 0.228010 0.027 Uiso calc 1 . .
C C12 0.16233(17) 0.56849(15) 0.24240(12) 0.0282(5) Uani d 1 . .
H H12 0.089173 0.557323 0.226578 0.034 Uiso calc 1 . .
C C13 0.19822(18) 0.64882(14) 0.26526(11) 0.0281(5) Uani d 1 . .
H H13 0.149830 0.692385 0.266047 0.034 Uiso calc 1 . .
C C14 0.30442(18) 0.66550(13) 0.28691(12) 0.0269(5) Uani d 1 . .
H H14 0.328964 0.720644 0.302532 0.032 Uiso calc 1 . .
C C15 0.37555(16) 0.60205(13) 0.28596(11) 0.0223(4) Uani d 1 . .
H H15 0.448522 0.613961 0.300379 0.027 Uiso calc 1 . .
C C16 0.49833(15) 0.52179(12) 0.12093(10) 0.0181(4) Uani d 1 . .
C C17 0.43201(16) 0.66552(12) 0.07269(11) 0.0207(4) Uani d 1 . .
C C18 0.45367(17) 0.72857(13) 0.02964(11) 0.0257(5) Uani d 1 . .
H H18 0.499997 0.717405 0.002519 0.031 Uiso calc 1 . .
C C19 0.40772(17) 0.80745(14) 0.02638(12) 0.0304(5) Uani d 1 . .
H H19 0.422299 0.849898 -0.003447 0.037 Uiso calc 1 . .
C C20 0.34085(18) 0.82520(14) 0.06602(13) 0.0332(5) Uani d 1 . .
H H20 0.310569 0.879725 0.064307 0.040 Uiso calc 1 . .
C C21 0.31882(17) 0.76236(14) 0.10812(13) 0.0315(5) Uani d 1 . .
H H21 0.272830 0.774161 0.135360 0.038 Uiso calc 1 . .
C C22 0.36257(16) 0.68213(13) 0.11149(12) 0.0259(5) Uani d 1 . .
H H22 0.345390 0.639214 0.139829 0.031 Uiso calc 1 . .
C C23 0.70309(15) 0.76045(12) 0.36476(11) 0.0194(4) Uani d 1 . .
H H23 0.740369 0.751645 0.413851 0.023 Uiso calc 1 . .
C C24 0.67607(15) 0.84148(12) 0.33996(11) 0.0195(4) Uani d 1 . .
H H24 0.694471 0.888503 0.371405 0.023 Uiso calc 1 . .
C C25 0.62165(15) 0.85267(11) 0.26834(11) 0.0169(4) Uani d 1 . .
C C26 0.59400(15) 0.78618(12) 0.22071(11) 0.0195(4) Uani d 1 . .
H H26 0.557032 0.795631 0.171657 0.023 Uiso calc 1 . .
C C27 0.62175(16) 0.70522(12) 0.24655(11) 0.0203(4) Uani d 1 . .
H H27 0.603312 0.658577 0.214698 0.024 Uiso calc 1 . .
C C28 0.67624(14) 0.69108(11) 0.31847(10) 0.0160(4) Uani d 1 . .
C C29 0.70270(15) 0.60651(12) 0.34873(11) 0.0182(4) Uani d 1 . .
H H29 0.733633 0.603231 0.399152 0.022 Uiso calc 1 . .
C C30 0.68795(15) 0.53321(12) 0.31287(11) 0.0174(4) Uani d 1 . .
H H30 0.662728 0.534603 0.262062 0.021 Uiso calc 1 . .
C C31 0.70882(14) 0.45193(11) 0.34831(10) 0.0161(4) Uani d 1 . .
C C32 0.75469(15) 0.44706(11) 0.42785(10) 0.0172(4) Uani d 1 . .
C C33 0.68844(17) 0.44340(12) 0.47036(11) 0.0232(4) Uani d 1 . .
H H33 0.614641 0.445966 0.448801 0.028 Uiso calc 1 . .
C C34 0.72993(18) 0.43605(13) 0.54392(12) 0.0276(5) Uani d 1 . .
H H34 0.684477 0.432751 0.572662 0.033 Uiso calc 1 . .
C C35 0.83700(19) 0.43348(13) 0.57565(12) 0.0286(5) Uani d 1 . .
H H35 0.865457 0.429202 0.626204 0.034 Uiso calc 1 . .
C C36 0.90223(18) 0.43714(14) 0.53374(12) 0.0306(5) Uani d 1 . .
H H36 0.975996 0.435308 0.555597 0.037 Uiso calc 1 . .
C C37 0.86174(17) 0.44350(14) 0.45986(11) 0.0259(5) Uani d 1 . .
H H37 0.907621 0.445393 0.431367 0.031 Uiso calc 1 . .
C C38 0.66455(15) 0.24045(12) 0.31503(10) 0.0166(4) Uani d 1 . .
C C39 0.72045(15) 0.15319(12) 0.42737(11) 0.0198(4) Uani d 1 . .
C C40 0.76208(17) 0.21521(14) 0.47840(11) 0.0277(5) Uani d 1 . .
H H40 0.773700 0.270666 0.463945 0.033 Uiso calc 1 . .
C C41 0.78648(18) 0.19551(14) 0.55048(12) 0.0314(5) Uani d 1 . .
H H41 0.813842 0.238257 0.585148 0.038 Uiso calc 1 . .
C C42 0.77190(18) 0.11516(14) 0.57297(12) 0.0306(5) Uani d 1 . .
H H42 0.787784 0.102876 0.622539 0.037 Uiso calc 1 . .
C C43 0.73386(19) 0.05284(14) 0.52240(13) 0.0334(5) Uani d 1 . .
H H43 0.725650 -0.003121 0.537320 0.040 Uiso calc 1 . .
C C44 0.70773(18) 0.07131(13) 0.45040(12) 0.0286(5) Uani d 1 . .
H H44 0.680855 0.028083 0.416101 0.034 Uiso calc 1 . .

loop_
_atom_site_aniso_label
_atom_site_aniso_U_11
_atom_site_aniso_U_22
_atom_site_aniso_U_33
_atom_site_aniso_U_12
_atom_site_aniso_U_13
_atom_site_aniso_U_23
Zn 0.02270(13) 0.01347(11) 0.01473(12) 0.00168(9) 0.00678(9) 0.00058(9)
S1 0.0346(3) 0.0236(3) 0.0196(3) 0.0088(2) 0.0151(2) 0.0058(2)
S2 0.0269(3) 0.0131(2) 0.0173(2) -0.00068(19) 0.0060(2) -0.00247(19)
O1 0.0369(9) 0.0309(9) 0.0207(8) 0.0035(7) 0.0053(7) 0.0061(7)
O2 0.0563(11) 0.0170(8) 0.0372(10) -0.0021(7) 0.0139(8) 0.0060(7)
O3 0.0496(10) 0.0212(8) 0.0222(8) 0.0083(7) 0.0025(7) 0.0060(6)
O4 0.0681(12) 0.0114(8) 0.0320(9) 0.0003(7) -0.0060(8) -0.0031(7)
N1 0.0194(8) 0.0127(8) 0.0139(8) -0.0009(6) 0.0030(6) 0.0004(6)
N2 0.0207(8) 0.0145(8) 0.0143(8) 0.0006(6) 0.0037(7) 0.0025(6)
N3 0.0299(10) 0.0202(9) 0.0152(9) 0.0025(7) 0.0088(7) 0.0040(7)
N4 0.0250(9) 0.0220(9) 0.0259(10) 0.0017(7) 0.0100(8) 0.0075(8)
N5 0.0169(8) 0.0125(8) 0.0172(8) 0.0014(6) 0.0057(7) 0.0018(6)
N6 0.0221(8) 0.0109(8) 0.0180(8) 0.0017(6) 0.0057(7) 0.0016(6)
N7 0.0288(10) 0.0101(8) 0.0196(9) -0.0008(7) 0.0059(7) -0.0004(7)
N8 0.0260(9) 0.0147(8) 0.0218(9) 0.0003(7) 0.0058(7) 0.0028(7)
C1 0.0248(11) 0.0186(10) 0.0186(10) -0.0005(8) 0.0089(8) -0.0013(8)
C2 0.0247(11) 0.0168(10) 0.0245(11) 0.0002(8) 0.0085(9) -0.0006(8)
C3 0.0184(10) 0.0194(10) 0.0217(11) 0.0006(8) 0.0064(8) 0.0060(8)
C4 0.0228(10) 0.0222(10) 0.0160(10) -0.0010(8) 0.0066(8) 0.0005(8)
C5 0.0224(10) 0.0172(10) 0.0219(11) 0.0000(8) 0.0088(8) -0.0012(8)
C6 0.0149(9) 0.0204(10) 0.0182(10) -0.0026(8) 0.0061(8) 0.0015(8)
C7 0.0183(10) 0.0154(9) 0.0202(10) 0.0001(7) 0.0060(8) 0.0001(8)
C8 0.0178(9) 0.0145(9) 0.0202(10) -0.0003(7) 0.0060(8) 0.0000(8)
C9 0.0174(10) 0.0150(9) 0.0154(9) -0.0023(7) 0.0027(8) -0.0026(8)
C10 0.0193(10) 0.0186(10) 0.0129(9) 0.0013(8) 0.0053(8) 0.0011(8)
C11 0.0221(11) 0.0244(11) 0.0211(11) -0.0004(8) 0.0051(9) 0.0000(9)
C12 0.0200(11) 0.0385(13) 0.0244(11) 0.0047(9) 0.0045(9) 0.0031(10)
C13 0.0331(12) 0.0309(12) 0.0214(11) 0.0153(10) 0.0098(10) 0.0063(9)
C14 0.0366(13) 0.0192(10) 0.0253(12) 0.0031(9) 0.0103(10) -0.0005(9)
C15 0.0233(10) 0.0204(10) 0.0240(11) -0.0005(8) 0.0083(9) -0.0019(9)
C16 0.0221(10) 0.0157(9) 0.0149(10) -0.0015(8) 0.0032(8) 0.0002(8)
C17 0.0216(10) 0.0173(10) 0.0181(10) 0.0006(8) -0.0016(8) 0.0036(8)
C18 0.0291(12) 0.0218(11) 0.0208(11) -0.0046(9) -0.0002(9) 0.0043(9)
C19 0.0287(12) 0.0222(11) 0.0303(12) -0.0058(9) -0.0059(10) 0.0088(9)
C20 0.0258(12) 0.0200(11) 0.0448(15) 0.0033(9) -0.0024(10) 0.0052(10)
C21 0.0228(11) 0.0278(12) 0.0415(14) 0.0060(9) 0.0062(10) 0.0071(10)
C22 0.0212(11) 0.0220(11) 0.0317(12) 0.0026(8) 0.0039(9) 0.0079(9)
C23 0.0210(10) 0.0166(10) 0.0181(10) 0.0002(8) 0.0023(8) -0.0001(8)
C24 0.0225(10) 0.0128(9) 0.0222(11) -0.0016(8) 0.0055(8) -0.0028(8)
C25 0.0189(10) 0.0113(9) 0.0213(10) 0.0003(7) 0.0071(8) 0.0023(8)
C26 0.0231(10) 0.0169(10) 0.0174(10) -0.0016(8) 0.0046(8) 0.0005(8)
C27 0.0242(11) 0.0141(9) 0.0219(11) -0.0021(8) 0.0061(9) -0.0026(8)
C28 0.0149(9) 0.0133(9) 0.0199(10) -0.0015(7) 0.0056(8) 0.0009(8)
C29 0.0189(10) 0.0170(9) 0.0179(10) -0.0008(8) 0.0044(8) 0.0012(8)
C30 0.0186(10) 0.0150(9) 0.0185(10) -0.0017(8) 0.0056(8) 0.0004(8)
C31 0.0153(9) 0.0137(9) 0.0198(10) 0.0011(7) 0.0061(8) 0.0010(8)
C32 0.0218(10) 0.0098(9) 0.0189(10) -0.0021(7) 0.0048(8) -0.0029(7)
C33 0.0259(11) 0.0191(10) 0.0263(11) -0.0031(8) 0.0107(9) -0.0031(9)
C34 0.0400(13) 0.0224(11) 0.0263(12) -0.0067(9) 0.0190(10) -0.0047(9)
C35 0.0448(14) 0.0220(11) 0.0171(11) -0.0068(10) 0.0065(10) -0.0046(9)
C36 0.0278(12) 0.0365(13) 0.0233(12) -0.0033(10) 0.0018(9) -0.0050(10)
C37 0.0250(11) 0.0311(12) 0.0225(11) -0.0018(9) 0.0086(9) -0.0022(9)
C38 0.0207(10) 0.0133(9) 0.0168(10) 0.0022(7) 0.0071(8) 0.0003(8)
C39 0.0205(10) 0.0178(10) 0.0202(10) 0.0052(8) 0.0052(8) 0.0047(8)
C40 0.0329(12) 0.0236(11) 0.0215(11) -0.0015(9) 0.0007(9) 0.0054(9)
C41 0.0366(13) 0.0284(12) 0.0225(12) -0.0006(10) -0.0006(10) 0.0011(10)
C42 0.0306(12) 0.0360(13) 0.0221(11) 0.0091(10) 0.0038(9) 0.0118(10)
C43 0.0463(15) 0.0221(11) 0.0310(13) 0.0076(10) 0.0107(11) 0.0125(10)
C44 0.0412(13) 0.0164(10) 0.0282(12) 0.0032(9) 0.0108(10) 0.0020(9)

loop_
_atom_type_symbol
_atom_type_description
_atom_type_scat_dispersion_real
_atom_type_scat_dispersion_imag
_atom_type_scat_source
C C 0.0033 0.0016 'International Tables Vol C Tables 4.2.6.8 and 6.1.1.4'
H H 0.0000 0.0000 'International Tables Vol C Tables 4.2.6.8 and 6.1.1.4'
N N 0.0061 0.0033 'International Tables Vol C Tables 4.2.6.8 and 6.1.1.4'
O O 0.0106 0.0060 'International Tables Vol C Tables 4.2.6.8 and 6.1.1.4'
S S 0.1246 0.1234 'International Tables Vol C Tables 4.2.6.8 and 6.1.1.4'
Zn Zn 0.2839 1.4301 'International Tables Vol C Tables 4.2.6.8 and 6.1.1.4'

loop_
_geom_angle_atom_site_label_1
_geom_angle_atom_site_label_2
_geom_angle_atom_site_label_3
_geom_angle_site_symmetry_1
_geom_angle_site_symmetry_3
_geom_angle
_geom_angle_publ_flag
S1 Zn S2 . . 131.16(2) y
S1 Zn N1 . . 86.77(4) y
S1 Zn N5 . . 127.38(5) y
S2 Zn N1 . . 125.14(4) y
S2 Zn N5 . . 87.56(4) y
N1 Zn N5 . . 98.00(6) y
C16 S1 Zn . . 93.29(6) ?
C38 S2 Zn . . 92.72(6) ?
C9 N1 N2 . . 115.51(15) ?
C9 N1 Zn . . 127.72(13) ?
N2 N1 Zn . . 116.48(11) ?
C16 N2 N1 . . 114.74(15) ?
C16 N3 C17 . . 130.84(17) ?
C16 N3 H3N . . 113.0(14) ?
C17 N3 H3N . . 115.9(14) ?
O2 N4 O1 . . 123.98(18) ?
O2 N4 C3 . . 118.13(18) ?
O1 N4 C3 . . 117.89(17) ?
C31 N5 N6 . . 113.90(16) ?
C31 N5 Zn . . 128.82(13) ?
N6 N5 Zn . . 115.72(11) ?
C38 N6 N5 . . 115.80(16) ?
C38 N7 C39 . . 129.51(17) ?
C38 N7 H7N . . 112.8(15) ?
C39 N7 H7N . . 116.1(15) ?
O3 N8 O4 . . 123.27(17) ?
O3 N8 C25 . . 119.05(16) ?
O4 N8 C25 . . 117.66(17) ?
C2 C1 C6 . . 121.10(18) ?
C2 C1 H1 . . 119.5 ?
C6 C1 H1 . . 119.5 ?
C3 C2 C1 . . 118.40(18) ?
C3 C2 H2 . . 120.8 ?
C1 C2 H2 . . 120.8 ?
C4 C3 C2 . . 122.36(18) ?
C4 C3 N4 . . 118.64(18) ?
C2 C3 N4 . . 118.99(18) ?
C3 C4 C5 . . 118.71(18) ?
C3 C4 H4 . . 120.6 ?
C5 C4 H4 . . 120.6 ?
C4 C5 C6 . . 120.92(18) ?
C4 C5 H5 . . 119.5 ?
C6 C5 H5 . . 119.5 ?
C5 C6 C1 . . 118.41(18) ?
C5 C6 C7 . . 119.30(18) ?
C1 C6 C7 . . 122.29(18) ?
C8 C7 C6 . . 125.14(18) ?
C8 C7 H7 . . 117.4 ?
C6 C7 H7 . . 117.4 ?
C7 C8 C9 . . 124.49(18) ?
C7 C8 H8 . . 117.8 ?
C9 C8 H8 . . 117.8 ?
N1 C9 C8 . . 117.16(17) ?
N1 C9 C10 . . 121.78(17) ?
C8 C9 C10 . . 121.05(16) ?
C11 C10 C15 . . 119.64(18) ?
C11 C10 C9 . . 119.83(17) ?
C15 C10 C9 . . 120.51(17) ?
C12 C11 C10 . . 120.0(2) ?
C12 C11 H11 . . 120.0 ?
C10 C11 H11 . . 120.0 ?
C13 C12 C11 . . 120.3(2) ?
C13 C12 H12 . . 119.9 ?
C11 C12 H12 . . 119.9 ?
C14 C13 C12 . . 119.9(2) ?
C14 C13 H13 . . 120.1 ?
C12 C13 H13 . . 120.1 ?
C13 C14 C15 . . 120.3(2) ?
C13 C14 H14 . . 119.8 ?
C15 C14 H14 . . 119.8 ?
C14 C15 C10 . . 119.9(2) ?
C14 C15 H15 . . 120.0 ?
C10 C15 H15 . . 120.0 ?
N2 C16 N3 . . 118.35(17) ?
N2 C16 S1 . . 128.06(15) ?
N3 C16 S1 . . 113.57(14) ?
C18 C17 C22 . . 119.54(19) ?
C18 C17 N3 . . 116.26(18) ?
C22 C17 N3 . . 124.18(18) ?
C19 C18 C17 . . 120.1(2) ?
C19 C18 H18 . . 120.0 ?
C17 C18 H18 . . 120.0 ?
C20 C19 C18 . . 120.8(2) ?
C20 C19 H19 . . 119.6 ?
C18 C19 H19 . . 119.6 ?
C21 C20 C19 . . 118.9(2) ?
C21 C20 H20 . . 120.5 ?
C19 C20 H20 . . 120.5 ?
C20 C21 C22 . . 121.4(2) ?
C20 C21 H21 . . 119.3 ?
C22 C21 H21 . . 119.3 ?
C21 C22 C17 . . 119.2(2) ?
C21 C22 H22 . . 120.4 ?
C17 C22 H22 . . 120.4 ?
C24 C23 C28 . . 120.84(18) ?
C24 C23 H23 . . 119.6 ?
C28 C23 H23 . . 119.6 ?
C23 C24 C25 . . 118.51(18) ?
C23 C24 H24 . . 120.7 ?
C25 C24 H24 . . 120.7 ?
C26 C25 C24 . . 122.63(17) ?
C26 C25 N8 . . 118.83(17) ?
C24 C25 N8 . . 118.53(17) ?
C25 C26 C27 . . 118.09(18) ?
C25 C26 H26 . . 121.0 ?
C27 C26 H26 . . 121.0 ?
C26 C27 C28 . . 121.15(18) ?
C26 C27 H27 . . 119.4 ?
C28 C27 H27 . . 119.4 ?
C27 C28 C23 . . 118.79(17) ?
C27 C28 C29 . . 122.97(17) ?
C23 C28 C29 . . 118.17(17) ?
C30 C29 C28 . . 126.92(18) ?
C30 C29 H29 . . 116.5 ?
C28 C29 H29 . . 116.5 ?
C29 C30 C31 . . 122.77(18) ?
C29 C30 H30 . . 118.6 ?
C31 C30 H30 . . 118.6 ?
N5 C31 C30 . . 118.76(17) ?
N5 C31 C32 . . 120.84(16) ?
C30 C31 C32 . . 120.31(16) ?
C37 C32 C33 . . 119.35(19) ?
C37 C32 C31 . . 121.02(17) ?
C33 C32 C31 . . 119.60(18) ?
C34 C33 C32 . . 120.1(2) ?
C34 C33 H33 . . 119.9 ?
C32 C33 H33 . . 119.9 ?
C35 C34 C33 . . 120.2(2) ?
C35 C34 H34 . . 119.9 ?
C33 C34 H34 . . 119.9 ?
C36 C35 C34 . . 119.6(2) ?
C36 C35 H35 . . 120.2 ?
C34 C35 H35 . . 120.2 ?
C35 C36 C37 . . 120.8(2) ?
C35 C36 H36 . . 119.6 ?
C37 C36 H36 . . 119.6 ?
C32 C37 C36 . . 119.9(2) ?
C32 C37 H37 . . 120.1 ?
C36 C37 H37 . . 120.1 ?
N6 C38 N7 . . 117.47(17) ?
N6 C38 S2 . . 128.14(15) ?
N7 C38 S2 . . 114.38(14) ?
C40 C39 C44 . . 118.86(19) ?
C40 C39 N7 . . 125.21(18) ?
C44 C39 N7 . . 115.85(18) ?
C41 C40 C39 . . 119.5(2) ?
C41 C40 H40 . . 120.2 ?
C39 C40 H40 . . 120.2 ?
C42 C41 C40 . . 121.4(2) ?
C42 C41 H41 . . 119.3 ?
C40 C41 H41 . . 119.3 ?
C41 C42 C43 . . 119.1(2) ?
C41 C42 H42 . . 120.5 ?
C43 C42 H42 . . 120.5 ?
C44 C43 C42 . . 120.4(2) ?
C44 C43 H43 . . 119.8 ?
C42 C43 H43 . . 119.8 ?
C43 C44 C39 . . 120.6(2) ?
C43 C44 H44 . . 119.7 ?
C39 C44 H44 . . 119.7 ?

loop_
_geom_bond_atom_site_label_1
_geom_bond_atom_site_label_2
_geom_bond_site_symmetry_2
_geom_bond_distance
_geom_bond_publ_flag
Zn S1 . 2.2558(5) y
Zn N1 . 2.0757(16) y
S1 C16 . 1.758(2) y
N1 N2 . 1.382(2) y
N2 C16 . 1.314(2) y
N3 C16 . 1.360(2) y
Zn S2 . 2.2618(5) y
Zn N5 . 2.0688(16) y
S2 C38 . 1.759(2) y
N5 N6 . 1.381(2) y
N6 C38 . 1.309(2) y
N7 C38 . 1.363(2) y
O1 N4 . 1.227(2) ?
O2 N4 . 1.222(2) ?
O3 N8 . 1.214(2) ?
O4 N8 . 1.224(2) ?
N1 C9 . 1.309(2) ?
N3 C17 . 1.410(3) ?
N3 H3N . 0.871(9) ?
N4 C3 . 1.471(2) ?
N5 C31 . 1.309(2) ?
N7 C39 . 1.416(3) ?
N7 H7N . 0.866(9) ?
N8 C25 . 1.468(2) ?
C1 C2 . 1.384(3) ?
C1 C6 . 1.403(3) ?
C1 H1 . 0.9500 ?
C2 C3 . 1.381(3) ?
C2 H2 . 0.9500 ?
C3 C4 . 1.380(3) ?
C4 C5 . 1.383(3) ?
C4 H4 . 0.9500 ?
C5 C6 . 1.400(3) ?
C5 H5 . 0.9500 ?
C6 C7 . 1.466(3) ?
C7 C8 . 1.337(3) ?
C7 H7 . 0.9500 ?
C8 C9 . 1.455(3) ?
C8 H8 . 0.9500 ?
C9 C10 . 1.494(3) ?
C10 C11 . 1.391(3) ?
C10 C15 . 1.392(3) ?
C11 C12 . 1.387(3) ?
C11 H11 . 0.9500 ?
C12 C13 . 1.385(3) ?
C12 H12 . 0.9500 ?
C13 C14 . 1.380(3) ?
C13 H13 . 0.9500 ?
C14 C15 . 1.389(3) ?
C14 H14 . 0.9500 ?
C15 H15 . 0.9500 ?
C17 C18 . 1.395(3) ?
C17 C22 . 1.396(3) ?
C18 C19 . 1.385(3) ?
C18 H18 . 0.9500 ?
C19 C20 . 1.384(3) ?
C19 H19 . 0.9500 ?
C20 C21 . 1.382(3) ?
C20 H20 . 0.9500 ?
C21 C22 . 1.392(3) ?
C21 H21 . 0.9500 ?
C22 H22 . 0.9500 ?
C23 C24 . 1.380(3) ?
C23 C28 . 1.400(3) ?
C23 H23 . 0.9500 ?
C24 C25 . 1.382(3) ?
C24 H24 . 0.9500 ?
C25 C26 . 1.381(3) ?
C26 C27 . 1.387(3) ?
C26 H26 . 0.9500 ?
C27 C28 . 1.394(3) ?
C27 H27 . 0.9500 ?
C28 C29 . 1.464(3) ?
C29 C30 . 1.340(3) ?
C29 H29 . 0.9500 ?
C30 C31 . 1.449(3) ?
C30 H30 . 0.9500 ?
C31 C32 . 1.494(3) ?
C32 C37 . 1.380(3) ?
C32 C33 . 1.394(3) ?
C33 C34 . 1.384(3) ?
C33 H33 . 0.9500 ?
C34 C35 . 1.379(3) ?
C34 H34 . 0.9500 ?
C35 C36 . 1.373(3) ?
C35 H35 . 0.9500 ?
C36 C37 . 1.387(3) ?
C36 H36 . 0.9500 ?
C37 H37 . 0.9500 ?
C39 C40 . 1.391(3) ?
C39 C44 . 1.400(3) ?
C40 C41 . 1.386(3) ?
C40 H40 . 0.9500 ?
C41 C42 . 1.380(3) ?
C41 H41 . 0.9500 ?
C42 C43 . 1.382(3) ?
C42 H42 . 0.9500 ?
C43 C44 . 1.379(3) ?
C43 H43 . 0.9500 ?
C44 H44 . 0.9500 ?

loop_
_geom_hbond_atom_site_label_D
_geom_hbond_atom_site_label_H
_geom_hbond_atom_site_label_A
_geom_hbond_site_symmetry_A
_geom_hbond_distance_DH
_geom_hbond_distance_HA
_geom_hbond_distance_DA
_geom_hbond_angle_DHA
N7 H7N O4 1_545 0.866(17) 2.175(17) 3.019(2) 164.9(16)
C44 H44 O4 1_545 0.95 2.49 3.305(3) 144
C37 H37 O3 2_645 0.95 2.48 3.373(3) 157
C14 H14 O1 3_666 0.95 2.54 3.462(3) 164

loop_
_geom_torsion_atom_site_label_1
_geom_torsion_atom_site_label_2
_geom_torsion_atom_site_label_3
_geom_torsion_atom_site_label_4
_geom_torsion_site_symmetry_1
_geom_torsion_site_symmetry_2
_geom_torsion_site_symmetry_3
_geom_torsion_site_symmetry_4
_geom_torsion
_geom_torsion_publ_flag
C9 N1 N2 C16 . . . . -179.30(17) ?
Zn N1 N2 C16 . . . . 6.4(2) ?
C31 N5 N6 C38 . . . . 169.32(16) ?
Zn N5 N6 C38 . . . . 2.3(2) ?
C6 C1 C2 C3 . . . . -2.9(3) ?
C1 C2 C3 C4 . . . . 1.9(3) ?
C1 C2 C3 N4 . . . . -179.09(17) ?
O2 N4 C3 C4 . . . . 160.31(19) ?
O1 N4 C3 C4 . . . . -19.0(3) ?
O2 N4 C3 C2 . . . . -18.8(3) ?
O1 N4 C3 C2 . . . . 161.88(18) ?
C2 C3 C4 C5 . . . . 1.0(3) ?
N4 C3 C4 C5 . . . . -178.09(17) ?
C3 C4 C5 C6 . . . . -2.8(3) ?
C4 C5 C6 C1 . . . . 1.9(3) ?
C4 C5 C6 C7 . . . . -178.68(18) ?
C2 C1 C6 C5 . . . . 1.1(3) ?
C2 C1 C6 C7 . . . . -178.38(18) ?
C5 C6 C7 C8 . . . . 154.6(2) ?
C1 C6 C7 C8 . . . . -26.0(3) ?
C6 C7 C8 C9 . . . . -174.32(18) ?
N2 N1 C9 C8 . . . . -178.00(15) ?
Zn N1 C9 C8 . . . . -4.4(2) ?
N2 N1 C9 C10 . . . . 0.9(3) ?
Zn N1 C9 C10 . . . . 174.45(13) ?
C7 C8 C9 N1 . . . . 162.41(19) ?
C7 C8 C9 C10 . . . . -16.5(3) ?
N1 C9 C10 C11 . . . . 109.3(2) ?
C8 C9 C10 C11 . . . . -71.9(2) ?
N1 C9 C10 C15 . . . . -68.9(3) ?
C8 C9 C10 C15 . . . . 109.9(2) ?
C15 C10 C11 C12 . . . . 0.9(3) ?
C9 C10 C11 C12 . . . . -177.35(18) ?
C10 C11 C12 C13 . . . . -1.7(3) ?
C11 C12 C13 C14 . . . . 1.3(3) ?
C12 C13 C14 C15 . . . . -0.1(3) ?
C13 C14 C15 C10 . . . . -0.7(3) ?
C11 C10 C15 C14 . . . . 0.3(3) ?
C9 C10 C15 C14 . . . . 178.54(18) ?
N1 N2 C16 N3 . . . . -178.24(16) ?
N1 N2 C16 S1 . . . . 0.2(3) ?
C17 N3 C16 N2 . . . . 6.2(3) ?
C17 N3 C16 S1 . . . . -172.37(17) ?
Zn S1 C16 N2 . . . . -5.44(18) ?
Zn S1 C16 N3 . . . . 173.01(14) ?
C16 N3 C17 C18 . . . . 165.8(2) ?
C16 N3 C17 C22 . . . . -12.3(3) ?
C22 C17 C18 C19 . . . . 1.0(3) ?
N3 C17 C18 C19 . . . . -177.24(18) ?
C17 C18 C19 C20 . . . . 0.6(3) ?
C18 C19 C20 C21 . . . . -1.2(3) ?
C19 C20 C21 C22 . . . . 0.1(4) ?
C20 C21 C22 C17 . . . . 1.5(3) ?
C18 C17 C22 C21 . . . . -2.0(3) ?
N3 C17 C22 C21 . . . . 176.1(2) ?
C28 C23 C24 C25 . . . . 0.1(3) ?
C23 C24 C25 C26 . . . . -0.5(3) ?
C23 C24 C25 N8 . . . . 178.29(17) ?
O3 N8 C25 C26 . . . . -0.4(3) ?
O4 N8 C25 C26 . . . . 177.99(19) ?
O3 N8 C25 C24 . . . . -179.19(18) ?
O4 N8 C25 C24 . . . . -0.8(3) ?
C24 C25 C26 C27 . . . . 0.5(3) ?
N8 C25 C26 C27 . . . . -178.27(17) ?
C25 C26 C27 C28 . . . . -0.2(3) ?
C26 C27 C28 C23 . . . . -0.1(3) ?
C26 C27 C28 C29 . . . . 176.99(18) ?
C24 C23 C28 C27 . . . . 0.2(3) ?
C24 C23 C28 C29 . . . . -177.12(17) ?
C27 C28 C29 C30 . . . . 6.2(3) ?
C23 C28 C29 C30 . . . . -176.68(19) ?
C28 C29 C30 C31 . . . . -174.73(18) ?
N6 N5 C31 C30 . . . . -179.84(15) ?
Zn N5 C31 C30 . . . . -14.9(2) ?
N6 N5 C31 C32 . . . . -3.3(2) ?
Zn N5 C31 C32 . . . . 161.66(13) ?
C29 C30 C31 N5 . . . . 172.80(18) ?
C29 C30 C31 C32 . . . . -3.7(3) ?
N5 C31 C32 C37 . . . . 92.3(2) ?
C30 C31 C32 C37 . . . . -91.2(2) ?
N5 C31 C32 C33 . . . . -85.7(2) ?
C30 C31 C32 C33 . . . . 90.8(2) ?
C37 C32 C33 C34 . . . . -0.2(3) ?
C31 C32 C33 C34 . . . . 177.85(18) ?
C32 C33 C34 C35 . . . . 0.9(3) ?
C33 C34 C35 C36 . . . . -0.9(3) ?
C34 C35 C36 C37 . . . . 0.1(3) ?
C33 C32 C37 C36 . . . . -0.6(3) ?
C31 C32 C37 C36 . . . . -178.59(19) ?
C35 C36 C37 C32 . . . . 0.7(3) ?
N5 N6 C38 N7 . . . . -178.58(15) ?
N5 N6 C38 S2 . . . . -0.2(3) ?
C39 N7 C38 N6 . . . . 16.9(3) ?
C39 N7 C38 S2 . . . . -161.73(16) ?
Zn S2 C38 N6 . . . . -1.62(18) ?
Zn S2 C38 N7 . . . . 176.80(13) ?
C38 N7 C39 C40 . . . . -12.1(3) ?
C38 N7 C39 C44 . . . . 164.5(2) ?
C44 C39 C40 C41 . . . . -2.2(3) ?
N7 C39 C40 C41 . . . . 174.3(2) ?
C39 C40 C41 C42 . . . . 1.0(4) ?
C40 C41 C42 C43 . . . . 1.2(4) ?
C41 C42 C43 C44 . . . . -2.0(4) ?
C42 C43 C44 C39 . . . . 0.8(4) ?
C40 C39 C44 C43 . . . . 1.4(3) ?
N7 C39 C44 C43 . . . . -175.4(2) ?

_cod_database_fobs_code 2243881
